data_1516654
loop_
_publ_author_name
'Monge, David'
'Mart\'in-Zamora, Elo\'isa'
'Vazquez, Juan'
'Alcarazo, Manuel'
'Alvarez, Eleuterio'
'Fernandez, Rosario'
'Lassaletta, Jos\'e M'

_publ_section_title
;
 Enantioselective conjugate addition of N,N-dialkylhydrazones to
 alpha-hydroxy enones.
;
_journal_issue 15
_journal_name_full 'Organic letters'
_journal_page_first 2867
_journal_page_last 2870
_journal_paper_doi 10.1021/ol071055+
_journal_volume 9
_journal_year 2007
_chemical_absolute_configuration rmad
_chemical_formula_moiety 'C18 H34 F3 N2 O7 S Zn, C F3 O3 S'
_chemical_formula_sum 'C19 H34 F6 N2 O10 S2 Zn'
_chemical_formula_weight 693.97
_chemical_name_systematic
; 
 ? 
;
_space_group_IT_number 19
_symmetry_cell_setting orthorhombic
_symmetry_Int_Tables_number 19
_symmetry_space_group_name_Hall 'P 2ac 2ab'
_symmetry_space_group_name_H-M 'P 21 21 21'
_atom_sites_solution_hydrogens geom
_atom_sites_solution_primary direct
_atom_sites_solution_secondary difmap
_audit_creation_method SHELXL-97
_cell_angle_alpha 90.00
_cell_angle_beta 90.00
_cell_angle_gamma 90.00
_cell_formula_units_Z 4
_cell_length_a 9.3320(6)
_cell_length_b 12.2796(9)
_cell_length_c 25.7432(17)
_cell_measurement_reflns_used 5510
_cell_measurement_temperature 100(2)
_cell_measurement_theta_max 25.91
_cell_measurement_theta_min 2.74
_cell_volume 2950.0(3)
_computing_cell_refinement 'Bruker (2006). APEX 2. Version 2.1.'
_computing_data_collection 'Bruker (2006). APEX 2. Version 2.1.'
_computing_data_reduction 'Bruker (2006). APEX 2. Version 2.1.'
_computing_molecular_graphics 'XP, SHELXTL v. 6.14 (Bruker, 2003)'
_computing_publication_material 'XCIF, SHELXTL v. 6.14 (Bruker, 2003)'
_computing_structure_refinement 'XL, SHELXTL v. 6.14 (Bruker, 2003)'
_computing_structure_solution 'Bruker (2006). APEX 2. Version 2.1.'
_diffrn_ambient_temperature 100(2)
_diffrn_detector_area_resol_mean 8.26
_diffrn_measured_fraction_theta_full 0.988
_diffrn_measured_fraction_theta_max 0.988
_diffrn_measurement_device_type 'Bruker-Nonius X8APEX II CCD system'
_diffrn_measurement_method '\w rotations with narrow frames'
_diffrn_radiation_monochromator graphite
_diffrn_radiation_source 'fine-focus sealed tube'
_diffrn_radiation_type MoK\a
_diffrn_radiation_wavelength 0.71073
_diffrn_reflns_av_R_equivalents 0.0336
_diffrn_reflns_av_sigmaI/netI 0.0401
_diffrn_reflns_limit_h_max 11
_diffrn_reflns_limit_h_min -9
_diffrn_reflns_limit_k_max 14
_diffrn_reflns_limit_k_min -12
_diffrn_reflns_limit_l_max 30
_diffrn_reflns_limit_l_min -32
_diffrn_reflns_number 25942
_diffrn_reflns_theta_full 26.43
_diffrn_reflns_theta_max 26.43
_diffrn_reflns_theta_min 2.85
_diffrn_standards_number 0
_exptl_absorpt_coefficient_mu 1.063
_exptl_absorpt_correction_T_max 0.8484
_exptl_absorpt_correction_T_min 0.7074
_exptl_absorpt_correction_type multi-scan
_exptl_absorpt_process_details
; 
 SADABS, Bruker (2006). APEX 2. Version 2.1. Bruker Analytical
 X-ray Solutions, Madison, Wisconsin, USA.
;
_exptl_crystal_colour colourless
_exptl_crystal_density_diffrn 1.563
_exptl_crystal_density_method 'not measured'
_exptl_crystal_description prism
_exptl_crystal_F_000 1432
_exptl_crystal_size_max 0.35
_exptl_crystal_size_mid 0.26
_exptl_crystal_size_min 0.16
_refine_diff_density_max 0.238
_refine_diff_density_min -0.308
_refine_diff_density_rms 0.049
_refine_ls_abs_structure_details 'Flack H D (1983), Acta Cryst. A39, 876-881'
_refine_ls_abs_structure_Flack 0.013(7)
_refine_ls_extinction_method none
_refine_ls_goodness_of_fit_ref 1.028
_refine_ls_hydrogen_treatment mixed
_refine_ls_matrix_type full
_refine_ls_number_parameters 381
_refine_ls_number_reflns 5679
_refine_ls_number_restraints 4
_refine_ls_restrained_S_all 1.028
_refine_ls_R_factor_all 0.0320
_refine_ls_R_factor_gt 0.0264
_refine_ls_shift/su_max 0.002
_refine_ls_shift/su_mean 0.000
_refine_ls_structure_factor_coef Fsqd
_refine_ls_weighting_details 'calc w=1/[\s^2^(Fo^2^)+(0.0262P)^2^+0.0247P] where P=(Fo^2^+2Fc^2^)/3'
_refine_ls_weighting_scheme calc
_refine_ls_wR_factor_gt 0.0545
_refine_ls_wR_factor_ref 0.0562
_reflns_number_gt 5164
_reflns_number_total 5679
_reflns_threshold_expression >2sigma(I)
_cod_data_source_file ol071055%2Bsi20070506_124606.cif
_cod_data_source_block 11
_cod_depositor_comments
;
The following automatic conversions were performed:

'_symmetry_cell_setting' value 'Orthorhombic' changed to
'orthorhombic' according to
/usr/data/users/saulius/automatic-downloads/retrospective/ACS/lib/dictionaries/cif_core.dic
dictionary named 'cif_core.dic' version 2.4.2 from 2011-04-26.

Automatic conversion script
Id: cif_fix_values 2281 2013-09-26 08:29:07Z andrius 
;
_cod_original_sg_symbol_H-M P2(1)2(1)2(1)
_cod_database_code 1516654

loop_
_symmetry_equiv_pos_as_xyz
'x, y, z'
'-x+1/2, -y, z+1/2'
'-x, y+1/2, -z+1/2'
'x+1/2, -y+1/2, -z'

loop_
_atom_site_label
_atom_site_type_symbol
_atom_site_fract_x
_atom_site_fract_y
_atom_site_fract_z
_atom_site_U_iso_or_equiv
_atom_site_adp_type
_atom_site_occupancy
_atom_site_symmetry_multiplicity
_atom_site_calc_flag
_atom_site_refinement_flags
Zn1 Zn 0.73943(3) 0.09245(2) 0.591846(8) 0.01845(7) Uani 1 1 d .
S1 S 0.92690(6) -0.14140(5) 0.63044(2) 0.02050(13) Uani 1 1 d .
F1 F 0.75724(19) -0.30174(12) 0.60561(6) 0.0492(4) Uani 1 1 d .
F2 F 0.79719(16) -0.28658(12) 0.68686(5) 0.0381(4) Uani 1 1 d .
F3 F 0.96051(18) -0.35155(13) 0.63738(6) 0.0485(4) Uani 1 1 d .
O1 O 0.77150(19) 0.13488(14) 0.74712(5) 0.0296(4) Uani 1 1 d .
O2 O 0.33887(17) 0.06488(14) 0.65741(6) 0.0266(4) Uani 1 1 d .
O3W O 0.92069(18) 0.05980(13) 0.55414(6) 0.0223(4) Uani 1 1 d D
H3AW H 0.941(3) -0.0079(14) 0.5547(10) 0.033 Uiso 1 1 d D
H3BW H 0.938(3) 0.089(2) 0.5260(7) 0.033 Uiso 1 1 d D
O4W O 0.69772(18) 0.19797(14) 0.53263(6) 0.0269(4) Uani 1 1 d D
H4AW H 0.635(2) 0.245(2) 0.5348(10) 0.040 Uiso 1 1 d D
H4BW H 0.714(3) 0.186(2) 0.5002(7) 0.040 Uiso 1 1 d D
O5 O 0.79887(17) -0.07457(13) 0.63156(6) 0.0294(4) Uani 1 1 d .
O6 O 1.0236(2) -0.12603(16) 0.67268(7) 0.0436(5) Uani 1 1 d .
O7 O 0.99213(19) -0.14585(14) 0.57975(6) 0.0315(4) Uani 1 1 d .
N1 N 0.7788(2) 0.15793(14) 0.66142(6) 0.0175(4) Uani 1 1 d .
N2 N 0.53520(19) 0.05788(15) 0.60812(7) 0.0177(4) Uani 1 1 d .
C1 C 0.7074(3) 0.12599(18) 0.70087(8) 0.0212(6) Uani 1 1 d .
C2 C 0.9193(3) 0.1670(2) 0.73670(9) 0.0285(6) Uani 1 1 d .
H2A H 0.9854 0.1046 0.7413 0.034 Uiso 1 1 calc R
H2B H 0.9494 0.2269 0.7600 0.034 Uiso 1 1 calc R
C3 C 0.9173(3) 0.20481(19) 0.67992(8) 0.0215(5) Uani 1 1 d .
H3A H 0.9983 0.1698 0.6607 0.026 Uiso 1 1 calc R
C4 C 0.9239(3) 0.32936(19) 0.67200(8) 0.0222(5) Uani 1 1 d .
C5 C 0.8051(3) 0.3877(2) 0.70234(9) 0.0291(6) Uani 1 1 d .
H5A H 0.7114 0.3624 0.6901 0.044 Uiso 1 1 calc R
H5B H 0.8130 0.4664 0.6969 0.044 Uiso 1 1 calc R
H5C H 0.8150 0.3715 0.7394 0.044 Uiso 1 1 calc R
C6 C 0.9076(3) 0.3544(2) 0.61381(9) 0.0292(6) Uani 1 1 d .
H6A H 0.8110 0.3345 0.6024 0.044 Uiso 1 1 calc R
H6B H 0.9784 0.3124 0.5941 0.044 Uiso 1 1 calc R
H6C H 0.9231 0.4324 0.6079 0.044 Uiso 1 1 calc R
C7 C 1.0721(3) 0.3683(2) 0.69089(9) 0.0301(6) Uani 1 1 d .
H7A H 1.0838 0.4458 0.6827 0.045 Uiso 1 1 calc R
H7B H 1.1472 0.3263 0.6734 0.045 Uiso 1 1 calc R
H7C H 1.0795 0.3577 0.7285 0.045 Uiso 1 1 calc R
C8 C 0.4817(2) 0.07030(18) 0.65300(8) 0.0191(5) Uani 1 1 d .
C9 C 0.2827(3) 0.0544(2) 0.60491(9) 0.0283(6) Uani 1 1 d .
H9A H 0.2302 0.1210 0.5945 0.034 Uiso 1 1 calc R
H9B H 0.2173 -0.0088 0.6022 0.034 Uiso 1 1 calc R
C10 C 0.4174(2) 0.0376(2) 0.57055(8) 0.0227(5) Uani 1 1 d .
H10 H 0.4196 0.0950 0.5430 0.027 Uiso 1 1 calc R
C11 C 0.4284(3) -0.0751(2) 0.54486(9) 0.0296(6) Uani 1 1 d .
C12 C 0.4244(3) -0.1654(2) 0.58539(11) 0.0421(7) Uani 1 1 d .
H12A H 0.3332 -0.1624 0.6042 0.063 Uiso 1 1 calc R
H12B H 0.5037 -0.1558 0.6099 0.063 Uiso 1 1 calc R
H12C H 0.4335 -0.2362 0.5681 0.063 Uiso 1 1 calc R
C13 C 0.5672(3) -0.0817(2) 0.51352(10) 0.0390(7) Uani 1 1 d .
H13A H 0.5666 -0.1480 0.4923 0.058 Uiso 1 1 calc R
H13B H 0.6492 -0.0835 0.5373 0.058 Uiso 1 1 calc R
H13C H 0.5748 -0.0179 0.4908 0.058 Uiso 1 1 calc R
C14 C 0.3021(3) -0.0872(3) 0.50736(10) 0.0446(8) Uani 1 1 d .
H14A H 0.2120 -0.0818 0.5267 0.067 Uiso 1 1 calc R
H14B H 0.3072 -0.1583 0.4902 0.067 Uiso 1 1 calc R
H14C H 0.3061 -0.0293 0.4812 0.067 Uiso 1 1 calc R
C15 C 0.5567(2) 0.08156(19) 0.70499(8) 0.0211(5) Uani 1 1 d .
C16 C 0.4705(3) 0.1589(2) 0.74046(9) 0.0309(6) Uani 1 1 d .
H16A H 0.5197 0.1664 0.7739 0.046 Uiso 1 1 calc R
H16B H 0.3744 0.1289 0.7461 0.046 Uiso 1 1 calc R
H16C H 0.4626 0.2305 0.7239 0.046 Uiso 1 1 calc R
C17 C 0.5625(3) -0.03403(19) 0.72932(9) 0.0279(6) Uani 1 1 d .
H17A H 0.6232 -0.0812 0.7079 0.042 Uiso 1 1 calc R
H17B H 0.4655 -0.0644 0.7310 0.042 Uiso 1 1 calc R
H17C H 0.6025 -0.0295 0.7644 0.042 Uiso 1 1 calc R
C18 C 0.8569(3) -0.2779(2) 0.64027(9) 0.0282(6) Uani 1 1 d .
S2 S 0.40265(6) 0.36435(5) 0.58348(2) 0.01996(13) Uani 1 1 d .
F4 F 0.53573(18) 0.53981(14) 0.61292(7) 0.0528(5) Uani 1 1 d .
F5 F 0.31653(18) 0.53524(13) 0.63533(6) 0.0468(4) Uani 1 1 d .
F6 F 0.37250(19) 0.56591(12) 0.55560(6) 0.0467(4) Uani 1 1 d .
O8 O 0.45219(18) 0.31143(14) 0.62937(6) 0.0306(4) Uani 1 1 d .
O9 O 0.50039(17) 0.35639(14) 0.53923(6) 0.0254(4) Uani 1 1 d .
O10 O 0.25512(18) 0.34437(13) 0.56905(5) 0.0264(4) Uani 1 1 d .
C19 C 0.4068(3) 0.5087(2) 0.59797(9) 0.0301(6) Uani 1 1 d .

loop_
_atom_site_aniso_label
_atom_site_aniso_U_11
_atom_site_aniso_U_22
_atom_site_aniso_U_33
_atom_site_aniso_U_23
_atom_site_aniso_U_13
_atom_site_aniso_U_12
Zn1 0.01543(15) 0.02365(15) 0.01627(11) -0.00106(10) 0.00141(11) -0.00192(13)
S1 0.0207(4) 0.0174(3) 0.0234(3) 0.0043(2) 0.0017(2) -0.0013(3)
F1 0.0620(12) 0.0398(9) 0.0457(9) -0.0054(7) -0.0104(9) -0.0232(10)
F2 0.0470(11) 0.0311(9) 0.0362(8) 0.0102(7) 0.0153(7) -0.0097(7)
F3 0.0560(12) 0.0222(9) 0.0673(11) 0.0098(8) 0.0216(9) 0.0138(9)
O1 0.0354(11) 0.0344(9) 0.0192(7) 0.0030(7) -0.0027(7) -0.0101(9)
O2 0.0170(10) 0.0331(11) 0.0296(9) -0.0018(7) 0.0056(7) -0.0041(8)
O3W 0.0232(10) 0.0220(10) 0.0218(8) 0.0066(7) 0.0047(7) 0.0042(8)
O4W 0.0292(11) 0.0298(10) 0.0217(8) 0.0043(7) 0.0035(7) 0.0128(8)
O5 0.0280(10) 0.0201(10) 0.0401(10) 0.0077(8) 0.0140(7) 0.0065(8)
O6 0.0476(13) 0.0427(13) 0.0405(11) 0.0127(9) -0.0182(9) -0.0204(10)
O7 0.0340(11) 0.0272(10) 0.0332(9) 0.0102(8) 0.0171(8) 0.0080(9)
N1 0.0173(12) 0.0152(10) 0.0202(9) -0.0012(7) -0.0003(7) -0.0024(9)
N2 0.0159(11) 0.0161(11) 0.0211(9) -0.0014(7) 0.0011(7) -0.0008(9)
C1 0.0315(16) 0.0132(12) 0.0190(11) -0.0024(8) 0.0006(9) 0.0017(10)
C2 0.0290(16) 0.0271(15) 0.0294(13) 0.0025(10) -0.0083(11) -0.0066(13)
C3 0.0190(14) 0.0230(14) 0.0225(11) -0.0020(9) -0.0037(9) 0.0002(11)
C4 0.0226(15) 0.0186(13) 0.0255(12) -0.0013(9) 0.0022(10) -0.0055(11)
C5 0.0289(16) 0.0226(16) 0.0359(14) -0.0039(10) 0.0016(10) -0.0018(11)
C6 0.0327(17) 0.0245(14) 0.0305(12) 0.0044(10) -0.0027(11) -0.0102(13)
C7 0.0269(16) 0.0322(15) 0.0313(13) -0.0029(11) 0.0002(10) -0.0119(13)
C8 0.0172(14) 0.0122(14) 0.0280(12) 0.0001(9) 0.0027(9) -0.0043(10)
C9 0.0213(15) 0.0322(15) 0.0313(12) -0.0006(10) -0.0010(9) -0.0061(12)
C10 0.0161(14) 0.0252(14) 0.0268(12) 0.0005(10) -0.0025(9) -0.0044(12)
C11 0.0241(15) 0.0316(16) 0.0330(13) -0.0097(11) 0.0011(10) -0.0088(13)
C12 0.0455(19) 0.0233(16) 0.0576(18) -0.0089(13) 0.0001(16) -0.0098(14)
C13 0.0296(16) 0.0414(18) 0.0460(16) -0.0228(13) 0.0052(12) -0.0049(15)
C14 0.0323(17) 0.066(2) 0.0358(15) -0.0162(15) 0.0010(11) -0.0171(15)
C15 0.0224(14) 0.0204(13) 0.0203(11) 0.0015(9) 0.0046(9) -0.0029(12)
C16 0.0362(18) 0.0307(16) 0.0259(13) -0.0053(11) 0.0068(10) 0.0001(13)
C17 0.0322(16) 0.0235(15) 0.0280(12) 0.0057(10) 0.0043(10) -0.0048(13)
C18 0.0323(16) 0.0226(15) 0.0298(13) 0.0004(10) 0.0029(11) -0.0021(13)
S2 0.0231(3) 0.0185(3) 0.0184(3) 0.0015(2) -0.0015(2) -0.0002(3)
F4 0.0480(12) 0.0465(11) 0.0639(11) -0.0047(8) -0.0111(9) -0.0247(9)
F5 0.0661(12) 0.0322(9) 0.0421(9) -0.0142(7) 0.0120(8) 0.0008(8)
F6 0.0788(13) 0.0210(9) 0.0405(9) 0.0072(7) -0.0066(8) 0.0022(8)
O8 0.0391(12) 0.0281(10) 0.0246(8) 0.0066(7) -0.0041(7) 0.0024(9)
O9 0.0245(10) 0.0303(10) 0.0216(8) 0.0059(7) 0.0014(6) 0.0102(8)
O10 0.0223(10) 0.0330(10) 0.0240(7) -0.0047(6) -0.0004(7) -0.0060(9)
C19 0.0362(17) 0.0280(15) 0.0260(13) -0.0026(11) -0.0029(11) -0.0071(13)

loop_
_atom_type_symbol
_atom_type_description
_atom_type_scat_dispersion_real
_atom_type_scat_dispersion_imag
_atom_type_scat_source
C C 0.0033 0.0016 'International Tables Vol C Tables 4.2.6.8 and 6.1.1.4'
H H 0.0000 0.0000 'International Tables Vol C Tables 4.2.6.8 and 6.1.1.4'
N N 0.0061 0.0033 'International Tables Vol C Tables 4.2.6.8 and 6.1.1.4'
O O 0.0106 0.0060 'International Tables Vol C Tables 4.2.6.8 and 6.1.1.4'
F F 0.0171 0.0103 'International Tables Vol C Tables 4.2.6.8 and 6.1.1.4'
S S 0.1246 0.1234 'International Tables Vol C Tables 4.2.6.8 and 6.1.1.4'
Zn Zn 0.2839 1.4301 'International Tables Vol C Tables 4.2.6.8 and 6.1.1.4'

loop_
_geom_angle_atom_site_label_1
_geom_angle_atom_site_label_2
_geom_angle_atom_site_label_3
_geom_angle
O3W Zn1 N2 150.49(7)
O3W Zn1 N1 111.22(7)
N2 Zn1 N1 94.19(7)
O3W Zn1 O4W 85.73(7)
N2 Zn1 O4W 96.30(7)
N1 Zn1 O4W 116.74(7)
O3W Zn1 O5 80.58(6)
N2 Zn1 O5 87.06(7)
N1 Zn1 O5 85.30(7)
O4W Zn1 O5 157.25(6)
O6 S1 O7 115.35(12)
O6 S1 O5 115.58(12)
O7 S1 O5 112.80(10)
O6 S1 C18 104.10(11)
O7 S1 C18 104.07(11)
O5 S1 C18 102.89(11)
C1 O1 C2 106.33(17)
C8 O2 C9 106.51(16)
Zn1 O3W H3AW 112.2(18)
Zn1 O3W H3BW 120.8(18)
H3AW O3W H3BW 113(2)
Zn1 O4W H4AW 122.0(19)
Zn1 O4W H4BW 126.0(18)
H4AW O4W H4BW 108(3)
S1 O5 Zn1 132.66(9)
C1 N1 C3 108.45(18)
C1 N1 Zn1 119.59(15)
C3 N1 Zn1 126.92(14)
C8 N2 C10 108.78(19)
C8 N2 Zn1 122.78(16)
C10 N2 Zn1 127.27(14)
N1 C1 O1 116.7(2)
N1 C1 C15 130.7(2)
O1 C1 C15 112.53(18)
O1 C2 C3 104.19(18)
O1 C2 H2A 110.9
C3 C2 H2A 110.9
O1 C2 H2B 110.9
C3 C2 H2B 110.9
H2A C2 H2B 108.9
N1 C3 C2 101.42(18)
N1 C3 C4 111.98(19)
C2 C3 C4 115.17(19)
N1 C3 H3A 109.3
C2 C3 H3A 109.3
C4 C3 H3A 109.3
C5 C4 C6 109.4(2)
C5 C4 C7 110.04(19)
C6 C4 C7 109.5(2)
C5 C4 C3 111.5(2)
C6 C4 C3 108.86(19)
C7 C4 C3 107.5(2)
C4 C5 H5A 109.5
C4 C5 H5B 109.5
H5A C5 H5B 109.5
C4 C5 H5C 109.5
H5A C5 H5C 109.5
H5B C5 H5C 109.5
C4 C6 H6A 109.5
C4 C6 H6B 109.5
H6A C6 H6B 109.5
C4 C6 H6C 109.5
H6A C6 H6C 109.5
H6B C6 H6C 109.5
C4 C7 H7A 109.5
C4 C7 H7B 109.5
H7A C7 H7B 109.5
C4 C7 H7C 109.5
H7A C7 H7C 109.5
H7B C7 H7C 109.5
N2 C8 O2 117.6(2)
N2 C8 C15 129.3(2)
O2 C8 C15 112.89(18)
O2 C9 C10 104.45(18)
O2 C9 H9A 110.9
C10 C9 H9A 110.9
O2 C9 H9B 110.9
C10 C9 H9B 110.9
H9A C9 H9B 108.9
N2 C10 C11 112.42(19)
N2 C10 C9 101.91(17)
C11 C10 C9 114.8(2)
N2 C10 H10 109.1
C11 C10 H10 109.1
C9 C10 H10 109.1
C12 C11 C13 110.1(2)
C12 C11 C14 110.0(2)
C13 C11 C14 108.4(2)
C12 C11 C10 111.04(19)
C13 C11 C10 109.4(2)
C14 C11 C10 107.9(2)
C11 C12 H12A 109.5
C11 C12 H12B 109.5
H12A C12 H12B 109.5
C11 C12 H12C 109.5
H12A C12 H12C 109.5
H12B C12 H12C 109.5
C11 C13 H13A 109.5
C11 C13 H13B 109.5
H13A C13 H13B 109.5
C11 C13 H13C 109.5
H13A C13 H13C 109.5
H13B C13 H13C 109.5
C11 C14 H14A 109.5
C11 C14 H14B 109.5
H14A C14 H14B 109.5
C11 C14 H14C 109.5
H14A C14 H14C 109.5
H14B C14 H14C 109.5
C1 C15 C8 113.59(17)
C1 C15 C16 107.71(19)
C8 C15 C16 109.73(19)
C1 C15 C17 108.99(19)
C8 C15 C17 106.79(19)
C16 C15 C17 110.01(19)
C15 C16 H16A 109.5
C15 C16 H16B 109.5
H16A C16 H16B 109.5
C15 C16 H16C 109.5
H16A C16 H16C 109.5
H16B C16 H16C 109.5
C15 C17 H17A 109.5
C15 C17 H17B 109.5
H17A C17 H17B 109.5
C15 C17 H17C 109.5
H17A C17 H17C 109.5
H17B C17 H17C 109.5
F1 C18 F3 108.9(2)
F1 C18 F2 107.3(2)
F3 C18 F2 107.6(2)
F1 C18 S1 111.31(17)
F3 C18 S1 111.06(17)
F2 C18 S1 110.55(17)
O8 S2 O10 116.36(10)
O8 S2 O9 114.38(10)
O10 S2 O9 112.47(9)
O8 S2 C19 105.57(11)
O10 S2 C19 103.83(11)
O9 S2 C19 102.26(11)
F5 C19 F4 107.4(2)
F5 C19 F6 108.2(2)
F4 C19 F6 107.7(2)
F5 C19 S2 112.18(18)
F4 C19 S2 111.25(18)
F6 C19 S2 109.92(16)

loop_
_geom_bond_atom_site_label_1
_geom_bond_atom_site_label_2
_geom_bond_distance
Zn1 O3W 1.9910(16)
Zn1 N2 1.9970(18)
Zn1 N1 1.9974(17)
Zn1 O4W 2.0383(16)
Zn1 O5 2.3577(16)
S1 O6 1.4257(17)
S1 O7 1.4410(16)
S1 O5 1.4497(16)
S1 C18 1.817(3)
F1 C18 1.322(3)
F2 C18 1.327(3)
F3 C18 1.326(3)
O1 C1 1.337(2)
O1 C2 1.460(3)
O2 C8 1.339(3)
O2 C9 1.455(3)
O3W H3AW 0.853(16)
O3W H3BW 0.823(16)
O4W H4AW 0.821(17)
O4W H4BW 0.860(16)
N1 C1 1.276(3)
N1 C3 1.493(3)
N2 C8 1.268(3)
N2 C10 1.485(3)
C1 C15 1.513(3)
C2 C3 1.534(3)
C2 H2A 0.9900
C2 H2B 0.9900
C3 C4 1.544(3)
C3 H3A 1.0000
C4 C5 1.534(3)
C4 C6 1.537(3)
C4 C7 1.543(3)
C5 H5A 0.9800
C5 H5B 0.9800
C5 H5C 0.9800
C6 H6A 0.9800
C6 H6B 0.9800
C6 H6C 0.9800
C7 H7A 0.9800
C7 H7B 0.9800
C7 H7C 0.9800
C8 C15 1.516(3)
C9 C10 1.551(3)
C9 H9A 0.9900
C9 H9B 0.9900
C10 C11 1.538(3)
C10 H10 1.0000
C11 C12 1.524(4)
C11 C13 1.528(3)
C11 C14 1.531(3)
C12 H12A 0.9800
C12 H12B 0.9800
C12 H12C 0.9800
C13 H13A 0.9800
C13 H13B 0.9800
C13 H13C 0.9800
C14 H14A 0.9800
C14 H14B 0.9800
C14 H14C 0.9800
C15 C16 1.544(3)
C15 C17 1.552(3)
C16 H16A 0.9800
C16 H16B 0.9800
C16 H16C 0.9800
C17 H17A 0.9800
C17 H17B 0.9800
C17 H17C 0.9800
S2 O8 1.4255(16)
S2 O10 1.4469(18)
S2 O9 1.4625(16)
S2 C19 1.812(3)
F4 C19 1.320(3)
F5 C19 1.319(3)
F6 C19 1.336(3)

loop_
_geom_hbond_atom_site_label_D
_geom_hbond_atom_site_label_H
_geom_hbond_atom_site_label_A
_geom_hbond_distance_DH
_geom_hbond_distance_HA
_geom_hbond_distance_DA
_geom_hbond_angle_DHA
_geom_hbond_site_symmetry_A
O4W H4BW S2 0.860(16) 2.852(19) 3.6299(17) 151(2) 4_556
O4W H4BW O10 0.860(16) 1.863(16) 2.722(2) 177(3) 4_556
O3W H3BW O9 0.823(16) 1.900(16) 2.719(2) 173(3) 4_556
O4W H4AW O9 0.821(17) 1.863(17) 2.684(2) 177(3) .
O3W H3AW S1 0.853(16) 2.55(2) 3.1568(16) 129(2) .
O3W H3AW O7 0.853(16) 1.875(18) 2.694(2) 161(2) .

loop_
_geom_torsion_atom_site_label_1
_geom_torsion_atom_site_label_2
_geom_torsion_atom_site_label_3
_geom_torsion_atom_site_label_4
_geom_torsion
O6 S1 O5 Zn1 96.22(15)
O7 S1 O5 Zn1 -39.53(17)
C18 S1 O5 Zn1 -151.04(13)
O3W Zn1 O5 S1 10.67(14)
N2 Zn1 O5 S1 163.78(15)
N1 Zn1 O5 S1 -101.77(15)
O4W Zn1 O5 S1 64.5(2)
O3W Zn1 N1 C1 -136.79(17)
N2 Zn1 N1 C1 27.90(18)
O4W Zn1 N1 C1 127.11(17)
O5 Zn1 N1 C1 -58.80(17)
O3W Zn1 N1 C3 15.07(18)
N2 Zn1 N1 C3 179.76(17)
O4W Zn1 N1 C3 -81.02(18)
O5 Zn1 N1 C3 93.07(17)
O3W Zn1 N2 C8 143.27(17)
N1 Zn1 N2 C8 -6.75(19)
O4W Zn1 N2 C8 -124.27(19)
O5 Zn1 N2 C8 78.31(19)
O3W Zn1 N2 C10 -50.5(3)
N1 Zn1 N2 C10 159.47(18)
O4W Zn1 N2 C10 41.96(19)
O5 Zn1 N2 C10 -115.46(18)
C3 N1 C1 O1 -3.6(3)
Zn1 N1 C1 O1 152.95(15)
C3 N1 C1 C15 174.2(2)
Zn1 N1 C1 C15 -29.2(3)
C2 O1 C1 N1 -7.8(3)
C2 O1 C1 C15 174.01(19)
C1 O1 C2 C3 15.0(2)
C1 N1 C3 C2 12.6(2)
Zn1 N1 C3 C2 -141.82(16)
C1 N1 C3 C4 -110.8(2)
Zn1 N1 C3 C4 94.9(2)
O1 C2 C3 N1 -16.2(2)
O1 C2 C3 C4 104.9(2)
N1 C3 C4 C5 60.9(2)
C2 C3 C4 C5 -54.3(3)
N1 C3 C4 C6 -59.9(2)
C2 C3 C4 C6 -175.1(2)
N1 C3 C4 C7 -178.43(17)
C2 C3 C4 C7 66.4(3)
C10 N2 C8 O2 -1.0(3)
Zn1 N2 C8 O2 167.45(15)
C10 N2 C8 C15 173.2(2)
Zn1 N2 C8 C15 -18.3(3)
C9 O2 C8 N2 -4.9(3)
C9 O2 C8 C15 179.98(19)
C8 O2 C9 C10 8.1(2)
C8 N2 C10 C11 -117.5(2)
Zn1 N2 C10 C11 74.7(2)
C8 N2 C10 C9 5.9(2)
Zn1 N2 C10 C9 -161.87(16)
O2 C9 C10 N2 -8.3(2)
O2 C9 C10 C11 113.5(2)
N2 C10 C11 C12 59.2(3)
C9 C10 C11 C12 -56.7(3)
N2 C10 C11 C13 -62.6(3)
C9 C10 C11 C13 -178.5(2)
N2 C10 C11 C14 179.75(19)
C9 C10 C11 C14 63.9(3)
N1 C1 C15 C8 2.3(4)
O1 C1 C15 C8 -179.80(19)
N1 C1 C15 C16 -119.5(3)
O1 C1 C15 C16 58.4(2)
N1 C1 C15 C17 121.2(3)
O1 C1 C15 C17 -60.9(2)
N2 C8 C15 C1 25.5(3)
O2 C8 C15 C1 -160.08(19)
N2 C8 C15 C16 146.1(2)
O2 C8 C15 C16 -39.5(3)
N2 C8 C15 C17 -94.7(3)
O2 C8 C15 C17 79.7(2)
O6 S1 C18 F1 175.84(18)
O7 S1 C18 F1 -63.0(2)
O5 S1 C18 F1 54.89(19)
O6 S1 C18 F3 -62.63(19)
O7 S1 C18 F3 58.57(19)
O5 S1 C18 F3 176.42(16)
O6 S1 C18 F2 56.7(2)
O7 S1 C18 F2 177.92(17)
O5 S1 C18 F2 -64.23(19)
O8 S2 C19 F5 -64.4(2)
O10 S2 C19 F5 58.56(19)
O9 S2 C19 F5 175.71(17)
O8 S2 C19 F4 55.93(19)
O10 S2 C19 F4 178.84(16)
O9 S2 C19 F4 -64.01(18)
O8 S2 C19 F6 175.19(17)
O10 S2 C19 F6 -61.90(19)
O9 S2 C19 F6 55.3(2)
